data_2230249
loop_
_publ_author_name
'Li, Jian'

_publ_section_title
;
 Propan-1-aminium 3,4,5,6-tetrabromo-2-(methoxycarbonyl)benzoate
 <i>N</i>,<i>N</i>-dimethylformamide monosolvate
;
_journal_coeditor_code BT5538
_journal_issue 6
_journal_name_full 'Acta Crystallographica Section E'
_journal_page_first o1356
_journal_paper_doi 10.1107/S1600536811016850
_journal_volume 67
_journal_year 2011
_chemical_formula_iupac 'C3 H10 N +, C9 H3 Br4 O4 -, C3 H7 N O'
_chemical_formula_moiety 'C3 H10 N +, C9 H3 Br4 O4 -, C3 H7 N O'
_chemical_formula_sum 'C15 H20 Br4 N2 O5'
_chemical_formula_weight 627.97
_chemical_name_systematic
;
Propan-1-aminium 3,4,5,6-tetrabromo-2-(methoxycarbonyl)benzoate
<i>N</i>,<i>N</i>-dimethylformamide monosolvate
;
_space_group_IT_number 14
_symmetry_cell_setting monoclinic
_symmetry_space_group_name_Hall '-P 2yn'
_symmetry_space_group_name_H-M 'P 1 21/n 1'
_atom_sites_solution_hydrogens geom
_atom_sites_solution_primary direct
_atom_sites_solution_secondary difmap
_cell_angle_alpha 90.00
_cell_angle_beta 93.1880(10)
_cell_angle_gamma 90.00
_cell_formula_units_Z 4
_cell_length_a 11.8964(11)
_cell_length_b 10.5198(10)
_cell_length_c 17.3743(17)
_cell_measurement_reflns_used 1875
_cell_measurement_temperature 298(2)
_cell_measurement_theta_max 20.142
_cell_measurement_theta_min 2.264
_cell_volume 2171.0(4)
_computing_cell_refinement 'SAINT (Bruker, 1997)'
_computing_data_collection 'SMART (Bruker, 1997)'
_computing_data_reduction 'SAINT (Bruker, 1997)'
_computing_molecular_graphics 'SHELXTL (Sheldrick, 2008)'
_computing_publication_material 'SHELXTL (Sheldrick, 2008)'
_computing_structure_refinement 'SHELXL97 (Sheldrick, 2008)'
_computing_structure_solution 'SHELXS97 (Sheldrick, 2008)'
_diffrn_ambient_temperature 298(2)
_diffrn_measured_fraction_theta_full 0.998
_diffrn_measured_fraction_theta_max 0.998
_diffrn_measurement_device_type 'Bruker SMART CCD'
_diffrn_measurement_method '\f and \w'
_diffrn_radiation_monochromator graphite
_diffrn_radiation_source 'fine-focus sealed tube'
_diffrn_radiation_type MoK\a
_diffrn_radiation_wavelength 0.71073
_diffrn_reflns_av_R_equivalents 0.0692
_diffrn_reflns_av_sigmaI/netI 0.0925
_diffrn_reflns_limit_h_max 14
_diffrn_reflns_limit_h_min -14
_diffrn_reflns_limit_k_max 12
_diffrn_reflns_limit_k_min -12
_diffrn_reflns_limit_l_max 20
_diffrn_reflns_limit_l_min -10
_diffrn_reflns_number 10672
_diffrn_reflns_theta_full 25.02
_diffrn_reflns_theta_max 25.02
_diffrn_reflns_theta_min 2.26
_exptl_absorpt_coefficient_mu 7.441
_exptl_absorpt_correction_T_max 0.2682
_exptl_absorpt_correction_T_min 0.1548
_exptl_absorpt_correction_type multi-scan
_exptl_absorpt_process_details '(SADABS; Bruker, 1997)'
_exptl_crystal_colour colorless
_exptl_crystal_density_diffrn 1.921
_exptl_crystal_density_method 'not measured'
_exptl_crystal_description block
_exptl_crystal_F_000 1216
_exptl_crystal_size_max 0.40
_exptl_crystal_size_mid 0.37
_exptl_crystal_size_min 0.24
_refine_diff_density_max 0.573
_refine_diff_density_min -0.381
_refine_ls_extinction_method none
_refine_ls_goodness_of_fit_ref 1.029
_refine_ls_hydrogen_treatment constr
_refine_ls_matrix_type full
_refine_ls_number_parameters 268
_refine_ls_number_reflns 3821
_refine_ls_number_restraints 0
_refine_ls_restrained_S_all 1.029
_refine_ls_R_factor_all 0.1310
_refine_ls_R_factor_gt 0.0472
_refine_ls_shift/su_max 0.001
_refine_ls_shift/su_mean 0.000
_refine_ls_structure_factor_coef Fsqd
_refine_ls_weighting_details 'calc w=1/[\s^2^(Fo^2^)+(0.0346P)^2^] where P=(Fo^2^+2Fc^2^)/3'
_refine_ls_weighting_scheme calc
_refine_ls_wR_factor_gt 0.0849
_refine_ls_wR_factor_ref 0.1040
_reflns_number_gt 1836
_reflns_number_total 3821
_reflns_threshold_expression I>2\s(I)
_cod_data_source_file bt5538.cif
_cod_data_source_block I
_cod_original_sg_symbol_H-M 'P 21/n'
_cod_database_code 2230249
_cod_database_fobs_code 2230249

loop_
_symmetry_equiv_pos_as_xyz
'x, y, z'
'-x+1/2, y+1/2, -z+1/2'
'-x, -y, -z'
'x-1/2, -y-1/2, z-1/2'

loop_
_atom_site_type_symbol
_atom_site_label
_atom_site_fract_x
_atom_site_fract_y
_atom_site_fract_z
_atom_site_U_iso_or_equiv
_atom_site_adp_type
_atom_site_calc_flag
_atom_site_refinement_flags
_atom_site_occupancy
_atom_site_symmetry_multiplicity
_atom_site_disorder_assembly
_atom_site_disorder_group
Br Br1 0.54990(6) 0.36358(7) 0.43979(5) 0.0768(3) Uani d . 1 1 . .
Br Br2 0.77382(6) 0.18088(8) 0.44525(5) 0.0787(3) Uani d . 1 1 . .
Br Br3 0.82232(6) -0.00007(9) 0.29589(6) 0.0923(3) Uani d . 1 1 . .
Br Br4 0.63517(6) -0.01203(8) 0.14923(5) 0.0828(3) Uani d . 1 1 . .
N N1 0.2391(5) 0.0691(6) 0.3225(4) 0.0701(18) Uani d . 1 1 . .
H H1A 0.2650 0.1457 0.3109 0.105 Uiso calc PR 0.65(3) 1 A 1
H H1B 0.2129 0.0305 0.2796 0.105 Uiso calc PR 0.65(3) 1 A 1
H H1C 0.2947 0.0231 0.3447 0.105 Uiso calc PR 0.65(3) 1 A 1
H H1'A 0.1918 0.0366 0.2862 0.105 Uiso d PR 0.35(3) 1 A 2
H H1'B 0.3018 0.0227 0.3261 0.105 Uiso d PR 0.35(3) 1 A 2
H H1'C 0.2560 0.1487 0.3102 0.105 Uiso d PR 0.35(3) 1 A 2
N N2 0.5289(5) 0.8141(7) 0.3665(4) 0.0697(18) Uani d . 1 1 . .
O O1 0.3696(4) 0.0717(5) 0.1644(3) 0.0631(14) Uani d . 1 1 . .
O O2 0.4289(4) 0.2556(5) 0.1162(3) 0.0776(16) Uani d . 1 1 . .
O O3 0.3100(3) 0.3064(5) 0.2784(3) 0.0721(15) Uani d . 1 1 . .
O O4 0.4291(4) 0.4662(5) 0.2792(3) 0.0740(16) Uani d . 1 1 . .
O O5 0.4306(5) 0.9836(5) 0.4037(3) 0.0917(19) Uani d . 1 1 . .
C C1 0.4351(6) 0.1731(8) 0.1638(4) 0.056(2) Uani d . 1 1 . .
C C2 0.4049(6) 0.3538(7) 0.2822(4) 0.0541(19) Uani d . 1 1 . .
C C3 0.5206(5) 0.1754(6) 0.2302(4) 0.0438(17) Uani d . 1 1 . .
C C4 0.5034(5) 0.2591(6) 0.2915(4) 0.0432(17) Uani d . 1 1 . .
C C5 0.5786(5) 0.2591(6) 0.3546(4) 0.0471(18) Uani d . 1 1 . .
C C6 0.6718(5) 0.1788(7) 0.3581(4) 0.0501(18) Uani d . 1 1 . .
C C7 0.6908(5) 0.1006(6) 0.2960(4) 0.0522(19) Uani d . 1 1 . .
C C8 0.6138(5) 0.0966(6) 0.2343(4) 0.0514(19) Uani d . 1 1 . .
C C9 0.2842(6) 0.0614(8) 0.1018(4) 0.092(3) Uani d . 1 1 . .
H H9A 0.2345 0.1332 0.1029 0.138 Uiso calc R 1 1 . .
H H9B 0.2420 -0.0154 0.1075 0.138 Uiso calc R 1 1 . .
H H9C 0.3197 0.0597 0.0535 0.138 Uiso calc R 1 1 . .
C C10 0.146(3) 0.082(4) 0.377(3) 0.092(10) Uani d P 0.65(3) 1 A 1
H H10A 0.1269 0.0002 0.3975 0.110 Uiso calc PR 0.65(3) 1 A 1
H H10B 0.0798 0.1186 0.3504 0.110 Uiso calc PR 0.65(3) 1 A 1
C C11 0.1904(17) 0.169(2) 0.4401(13) 0.105(8) Uani d P 0.65(3) 1 A 1
H H11A 0.2540 0.1306 0.4687 0.125 Uiso calc PR 0.65(3) 1 A 1
H H11B 0.2141 0.2496 0.4192 0.125 Uiso calc PR 0.65(3) 1 A 1
C C12 0.0942(16) 0.188(3) 0.4911(12) 0.109(7) Uani d P 0.65(3) 1 A 1
H H12A 0.0279 0.2109 0.4602 0.164 Uiso calc PR 0.65(3) 1 A 1
H H12B 0.1124 0.2546 0.5274 0.164 Uiso calc PR 0.65(3) 1 A 1
H H12C 0.0806 0.1106 0.5183 0.164 Uiso calc PR 0.65(3) 1 A 1
C C10' 0.191(5) 0.079(9) 0.398(5) 0.091(18) Uani d P 0.35(3) 1 A 2
H H10C 0.2502 0.0933 0.4382 0.109 Uiso calc PR 0.35(3) 1 A 2
H H10D 0.1521 0.0006 0.4103 0.109 Uiso calc PR 0.35(3) 1 A 2
C C11' 0.110(3) 0.190(4) 0.394(2) 0.099(14) Uani d P 0.35(3) 1 A 2
H H11C 0.1282 0.2414 0.3501 0.119 Uiso calc PR 0.35(3) 1 A 2
H H11D 0.0349 0.1553 0.3821 0.119 Uiso calc PR 0.35(3) 1 A 2
C C12' 0.103(4) 0.275(4) 0.461(4) 0.120(16) Uani d P 0.35(3) 1 A 2
H H12D 0.1432 0.2385 0.5045 0.180 Uiso calc PR 0.35(3) 1 A 2
H H12E 0.0251 0.2863 0.4720 0.180 Uiso calc PR 0.35(3) 1 A 2
H H12F 0.1348 0.3560 0.4490 0.180 Uiso calc PR 0.35(3) 1 A 2
C C13 0.5086(7) 0.9088(9) 0.4133(5) 0.084(3) Uani d . 1 1 . .
H H13 0.5571 0.9195 0.4567 0.101 Uiso calc R 1 1 . .
C C14 0.4573(7) 0.7909(8) 0.2986(5) 0.111(3) Uani d . 1 1 . .
H H14A 0.3816 0.8159 0.3080 0.166 Uiso calc R 1 1 . .
H H14B 0.4587 0.7021 0.2862 0.166 Uiso calc R 1 1 . .
H H14C 0.4837 0.8393 0.2564 0.166 Uiso calc R 1 1 . .
C C15 0.6236(7) 0.7288(8) 0.3804(6) 0.113(3) Uani d . 1 1 . .
H H15A 0.6662 0.7546 0.4263 0.169 Uiso calc R 1 1 . .
H H15B 0.6709 0.7317 0.3374 0.169 Uiso calc R 1 1 . .
H H15C 0.5966 0.6437 0.3868 0.169 Uiso calc R 1 1 . .

loop_
_atom_site_aniso_label
_atom_site_aniso_U_11
_atom_site_aniso_U_22
_atom_site_aniso_U_33
_atom_site_aniso_U_12
_atom_site_aniso_U_13
_atom_site_aniso_U_23
Br1 0.0844(6) 0.0688(6) 0.0766(6) 0.0133(4) -0.0017(5) -0.0155(5)
Br2 0.0667(5) 0.0806(6) 0.0862(7) 0.0101(4) -0.0205(5) 0.0123(5)
Br3 0.0556(4) 0.0903(7) 0.1302(8) 0.0342(5) -0.0014(5) -0.0098(6)
Br4 0.0749(5) 0.0825(6) 0.0923(7) 0.0100(5) 0.0163(5) -0.0266(5)
N1 0.060(4) 0.068(4) 0.080(5) -0.008(3) -0.011(4) -0.011(4)
N2 0.071(4) 0.061(4) 0.076(5) -0.011(4) -0.002(4) 0.001(4)
O1 0.057(3) 0.063(3) 0.068(4) -0.018(3) -0.009(3) 0.002(3)
O2 0.085(4) 0.073(4) 0.073(4) -0.007(3) -0.009(3) 0.018(3)
O3 0.034(3) 0.057(3) 0.124(5) 0.003(2) -0.001(3) 0.008(3)
O4 0.055(3) 0.038(3) 0.128(5) 0.003(2) -0.001(3) 0.008(3)
O5 0.098(4) 0.076(4) 0.097(5) 0.026(3) -0.027(4) -0.012(4)
C1 0.054(4) 0.056(6) 0.059(6) 0.006(4) 0.007(4) 0.004(5)
C2 0.045(4) 0.054(5) 0.062(5) 0.007(4) -0.006(4) 0.004(4)
C3 0.035(4) 0.044(4) 0.053(5) -0.002(3) 0.003(4) 0.009(4)
C4 0.030(3) 0.042(4) 0.057(5) -0.004(3) 0.005(4) 0.010(4)
C5 0.039(4) 0.045(4) 0.058(5) 0.002(3) 0.001(4) 0.006(4)
C6 0.037(4) 0.051(4) 0.063(5) -0.002(3) 0.004(4) 0.014(4)
C7 0.037(4) 0.048(5) 0.072(6) 0.011(3) 0.006(4) 0.008(4)
C8 0.042(4) 0.041(4) 0.071(5) 0.000(3) 0.007(4) 0.010(4)
C9 0.081(5) 0.125(7) 0.065(6) -0.034(5) -0.025(5) 0.002(6)
C10 0.09(2) 0.078(17) 0.11(3) 0.005(19) -0.018(18) -0.008(16)
C11 0.086(13) 0.107(17) 0.119(17) 0.008(11) -0.011(13) -0.025(14)
C12 0.099(12) 0.12(2) 0.107(15) -0.005(15) 0.028(11) -0.008(15)
C10' 0.08(4) 0.09(3) 0.10(6) 0.01(3) -0.02(3) -0.01(3)
C11' 0.08(2) 0.11(3) 0.11(3) 0.01(2) -0.01(2) -0.01(3)
C12' 0.12(3) 0.08(3) 0.15(4) 0.01(2) 0.00(3) -0.03(3)
C13 0.083(6) 0.078(7) 0.088(7) 0.002(5) -0.021(6) -0.011(6)
C14 0.134(8) 0.086(7) 0.106(8) 0.000(6) -0.046(7) -0.017(6)
C15 0.096(6) 0.093(7) 0.149(10) 0.032(6) -0.004(6) -0.011(7)

loop_
_atom_type_symbol
_atom_type_description
_atom_type_scat_dispersion_real
_atom_type_scat_dispersion_imag
_atom_type_scat_source
C C 0.0033 0.0016 'International Tables Vol C Tables 4.2.6.8 and 6.1.1.4'
H H 0.0000 0.0000 'International Tables Vol C Tables 4.2.6.8 and 6.1.1.4'
N N 0.0061 0.0033 'International Tables Vol C Tables 4.2.6.8 and 6.1.1.4'
O O 0.0106 0.0060 'International Tables Vol C Tables 4.2.6.8 and 6.1.1.4'
Br Br -0.2901 2.4595 'International Tables Vol C Tables 4.2.6.8 and 6.1.1.4'

loop_
_geom_angle_atom_site_label_1
_geom_angle_atom_site_label_2
_geom_angle_atom_site_label_3
_geom_angle_site_symmetry_1
_geom_angle_site_symmetry_3
_geom_angle
_geom_angle_publ_flag
C10' N1 C10 . . 24.7(18) ?
C10' N1 H1A . . 107.3 ?
C10 N1 H1A . . 109.5 ?
C10' N1 H1B . . 130.3 ?
C10 N1 H1B . . 109.5 ?
H1A N1 H1B . . 109.5 ?
C10' N1 H1C . . 87.9 ?
C10 N1 H1C . . 109.5 ?
H1A N1 H1C . . 109.5 ?
H1B N1 H1C . . 109.5 ?
C10' N1 H1'A . . 113.6 ?
C10 N1 H1'A . . 91.3 ?
H1A N1 H1'A . . 113.6 ?
H1B N1 H1'A . . 18.7 ?
H1C N1 H1'A . . 121.6 ?
C10' N1 H1'B . . 109.9 ?
C10 N1 H1'B . . 130.6 ?
H1A N1 H1'B . . 102.4 ?
H1B N1 H1'B . . 93.6 ?
H1C N1 H1'B . . 22.0 ?
H1'A N1 H1'B . . 109.5 ?
C10' N1 H1'C . . 104.9 ?
C10 N1 H1'C . . 104.3 ?
H1A N1 H1'C . . 7.2 ?
H1B N1 H1'C . . 107.5 ?
H1C N1 H1'C . . 116.4 ?
H1'A N1 H1'C . . 109.5 ?
H1'B N1 H1'C . . 109.5 ?
C13 N2 C14 . . 121.0(7) ?
C13 N2 C15 . . 122.2(8) ?
C14 N2 C15 . . 116.9(7) ?
C1 O1 C9 . . 116.2(6) ?
O2 C1 O1 . . 125.3(7) ?
O2 C1 C3 . . 122.2(7) ?
O1 C1 C3 . . 112.5(7) ?
O4 C2 O3 . . 127.5(6) ?
O4 C2 C4 . . 116.8(6) ?
O3 C2 C4 . . 115.7(6) ?
C8 C3 C4 . . 119.1(6) ?
C8 C3 C1 . . 122.7(6) ?
C4 C3 C1 . . 118.2(6) ?
C5 C4 C3 . . 119.2(6) ?
C5 C4 C2 . . 122.8(6) ?
C3 C4 C2 . . 117.9(6) ?
C4 C5 C6 . . 121.1(6) ?
C4 C5 Br1 . . 119.1(5) ?
C6 C5 Br1 . . 119.7(5) ?
C7 C6 C5 . . 119.3(6) ?
C7 C6 Br2 . . 120.4(5) ?
C5 C6 Br2 . . 120.2(6) ?
C8 C7 C6 . . 119.7(6) ?
C8 C7 Br3 . . 120.0(6) ?
C6 C7 Br3 . . 120.3(5) ?
C7 C8 C3 . . 121.4(6) ?
C7 C8 Br4 . . 121.0(5) ?
C3 C8 Br4 . . 117.5(5) ?
O1 C9 H9A . . 109.5 ?
O1 C9 H9B . . 109.5 ?
H9A C9 H9B . . 109.5 ?
O1 C9 H9C . . 109.5 ?
H9A C9 H9C . . 109.5 ?
H9B C9 H9C . . 109.5 ?
N1 C10 C11 . . 106(2) ?
N1 C10 H10A . . 110.5 ?
C11 C10 H10A . . 110.5 ?
N1 C10 H10B . . 110.5 ?
C11 C10 H10B . . 110.5 ?
H10A C10 H10B . . 108.7 ?
C12 C11 C10 . . 105(2) ?
C12 C11 H11A . . 110.6 ?
C10 C11 H11A . . 110.6 ?
C12 C11 H11B . . 110.6 ?
C10 C11 H11B . . 110.6 ?
H11A C11 H11B . . 108.8 ?
N1 C10' C11' . . 106(5) ?
N1 C10' H10C . . 110.4 ?
C11' C10' H10C . . 110.4 ?
N1 C10' H10D . . 110.4 ?
C11' C10' H10D . . 110.4 ?
H10C C10' H10D . . 108.6 ?
C12' C11' C10' . . 119(4) ?
C12' C11' H11C . . 107.5 ?
C10' C11' H11C . . 107.5 ?
C12' C11' H11D . . 107.5 ?
C10' C11' H11D . . 107.5 ?
H11C C11' H11D . . 107.0 ?
C11' C12' H12D . . 109.5 ?
C11' C12' H12E . . 109.5 ?
H12D C12' H12E . . 109.5 ?
C11' C12' H12F . . 109.5 ?
H12D C12' H12F . . 109.5 ?
H12E C12' H12F . . 109.5 ?
O5 C13 N2 . . 124.5(8) ?
O5 C13 H13 . . 117.7 ?
N2 C13 H13 . . 117.7 ?
N2 C14 H14A . . 109.5 ?
N2 C14 H14B . . 109.5 ?
H14A C14 H14B . . 109.5 ?
N2 C14 H14C . . 109.5 ?
H14A C14 H14C . . 109.5 ?
H14B C14 H14C . . 109.5 ?
N2 C15 H15A . . 109.5 ?
N2 C15 H15B . . 109.5 ?
H15A C15 H15B . . 109.5 ?
N2 C15 H15C . . 109.5 ?
H15A C15 H15C . . 109.5 ?
H15B C15 H15C . . 109.5 ?

loop_
_geom_bond_atom_site_label_1
_geom_bond_atom_site_label_2
_geom_bond_site_symmetry_2
_geom_bond_distance
_geom_bond_publ_flag
Br1 C5 . 1.890(7) ?
Br2 C6 . 1.887(6) ?
Br3 C7 . 1.889(6) ?
Br4 C8 . 1.897(7) ?
N1 C10' . 1.47(10) ?
N1 C10 . 1.50(5) ?
N1 H1A . 0.8900 ?
N1 H1B . 0.8900 ?
N1 H1C . 0.8900 ?
N1 H1'A . 0.8900 ?
N1 H1'B . 0.8900 ?
N1 H1'C . 0.8900 ?
N2 C13 . 1.318(9) ?
N2 C14 . 1.436(8) ?
N2 C15 . 1.450(9) ?
O1 C1 . 1.322(8) ?
O1 C9 . 1.451(7) ?
O2 C1 . 1.198(7) ?
O3 C2 . 1.232(7) ?
O4 C2 . 1.220(7) ?
O5 C13 . 1.221(9) ?
C1 C3 . 1.495(9) ?
C2 C4 . 1.539(8) ?
C3 C8 . 1.383(8) ?
C3 C4 . 1.406(8) ?
C4 C5 . 1.375(8) ?
C5 C6 . 1.393(8) ?
C6 C7 . 1.386(9) ?
C7 C8 . 1.371(8) ?
C9 H9A . 0.9600 ?
C9 H9B . 0.9600 ?
C9 H9C . 0.9600 ?
C10 C11 . 1.50(6) ?
C10 H10A . 0.9700 ?
C10 H10B . 0.9700 ?
C11 C12 . 1.50(2) ?
C11 H11A . 0.9700 ?
C11 H11B . 0.9700 ?
C12 H12A . 0.9600 ?
C12 H12B . 0.9600 ?
C12 H12C . 0.9600 ?
C10' C11' . 1.52(10) ?
C10' H10C . 0.9700 ?
C10' H10D . 0.9700 ?
C11' C12' . 1.47(5) ?
C11' H11C . 0.9700 ?
C11' H11D . 0.9700 ?
C12' H12D . 0.9600 ?
C12' H12E . 0.9600 ?
C12' H12F . 0.9600 ?
C13 H13 . 0.9300 ?
C14 H14A . 0.9600 ?
C14 H14B . 0.9600 ?
C14 H14C . 0.9600 ?
C15 H15A . 0.9600 ?
C15 H15B . 0.9600 ?
C15 H15C . 0.9600 ?

loop_
_geom_hbond_atom_site_label_D
_geom_hbond_atom_site_label_H
_geom_hbond_atom_site_label_A
_geom_hbond_site_symmetry_A
_geom_hbond_distance_DH
_geom_hbond_distance_HA
_geom_hbond_distance_DA
_geom_hbond_angle_DHA
N1 H1A O3 . 0.89 1.87 2.757(7) 175
N1 H1B O4 2_545 0.89 2.04 2.812(8) 144
N1 H1C O5 1_545 0.89 1.91 2.762(8) 160

loop_
_geom_torsion_atom_site_label_1
_geom_torsion_atom_site_label_2
_geom_torsion_atom_site_label_3
_geom_torsion_atom_site_label_4
_geom_torsion_site_symmetry_1
_geom_torsion_site_symmetry_2
_geom_torsion_site_symmetry_3
_geom_torsion_site_symmetry_4
_geom_torsion
_geom_torsion_publ_flag
C9 O1 C1 O2 . . . . 0.1(10) ?
C9 O1 C1 C3 . . . . -179.8(6) ?
O2 C1 C3 C8 . . . . -106.3(8) ?
O1 C1 C3 C8 . . . . 73.6(8) ?
O2 C1 C3 C4 . . . . 75.4(9) ?
O1 C1 C3 C4 . . . . -104.8(7) ?
C8 C3 C4 C5 . . . . -1.0(9) ?
C1 C3 C4 C5 . . . . 177.4(6) ?
C8 C3 C4 C2 . . . . 174.8(6) ?
C1 C3 C4 C2 . . . . -6.9(9) ?
O4 C2 C4 C5 . . . . 61.8(9) ?
O3 C2 C4 C5 . . . . -118.4(7) ?
O4 C2 C4 C3 . . . . -113.8(7) ?
O3 C2 C4 C3 . . . . 65.9(9) ?
C3 C4 C5 C6 . . . . 0.8(9) ?
C2 C4 C5 C6 . . . . -174.8(6) ?
C3 C4 C5 Br1 . . . . -175.9(4) ?
C2 C4 C5 Br1 . . . . 8.6(8) ?
C4 C5 C6 C7 . . . . 2.0(9) ?
Br1 C5 C6 C7 . . . . 178.6(5) ?
C4 C5 C6 Br2 . . . . 179.9(5) ?
Br1 C5 C6 Br2 . . . . -3.4(7) ?
C5 C6 C7 C8 . . . . -4.5(10) ?
Br2 C6 C7 C8 . . . . 177.6(5) ?
C5 C6 C7 Br3 . . . . 175.3(5) ?
Br2 C6 C7 Br3 . . . . -2.6(8) ?
C6 C7 C8 C3 . . . . 4.3(10) ?
Br3 C7 C8 C3 . . . . -175.5(5) ?
C6 C7 C8 Br4 . . . . -178.6(5) ?
Br3 C7 C8 Br4 . . . . 1.5(7) ?
C4 C3 C8 C7 . . . . -1.5(9) ?
C1 C3 C8 C7 . . . . -179.9(6) ?
C4 C3 C8 Br4 . . . . -178.7(4) ?
C1 C3 C8 Br4 . . . . 3.0(8) ?
C10' N1 C10 C11 . . . . 40(10) ?
N1 C10 C11 C12 . . . . 176(2) ?
C10 N1 C10' C11' . . . . -47(9) ?
N1 C10' C11' C12' . . . . -141(4) ?
C14 N2 C13 O5 . . . . -0.5(13) ?
C15 N2 C13 O5 . . . . 179.4(8) ?
